data_2210989
loop_
_publ_author_name
'Liu, Ying'
'Dou, Jian-Min'
'Wang, Da-Qi'
'Zhang, Xian-Xi'
'Zhou, Lei'

_publ_section_title
;
 H~3~[AlMo~6~(OH)~6~O~18~]&#x00B7;10H~2~O
;
_journal_coeditor_code FI2011
_journal_issue 11
_journal_name_full 'Acta Crystallographica Section E'
_journal_page_first i234
_journal_page_last i235
_journal_paper_doi 10.1107/S1600536806044321
_journal_volume 62
_journal_year 2006
_chemical_formula_iupac 'H3 [Al Mo6 (O H)6 O18] , 10H2 O'
_chemical_formula_moiety '3H, H6 Al Mo6 O24, 10(H2 O1)'
_chemical_formula_sum 'Al H29 Mo6 O34'
_chemical_formula_weight 1175.83
_chemical_name_systematic
;
trihydrogen hexahydroxooctadecaoxoaluminiumhexamolybdenum
decahydrate
;
_space_group_IT_number 14
_symmetry_cell_setting monoclinic
_symmetry_space_group_name_Hall '-P 2ybc'
_symmetry_space_group_name_H-M 'P 1 21/c 1'
_atom_sites_solution_primary direct
_atom_sites_solution_secondary difmap
_audit_creation_method SHELXL97
_cell_angle_alpha 90.00
_cell_angle_beta 99.409(2)
_cell_angle_gamma 90.00
_cell_formula_units_Z 2
_cell_length_a 11.311(2)
_cell_length_b 10.928(2)
_cell_length_c 11.744(2)
_cell_measurement_reflns_used 2511
_cell_measurement_temperature 298(2)
_cell_measurement_theta_max 25.01
_cell_measurement_theta_min 1.82
_cell_volume 1432.1(4)
_computing_cell_refinement 'SAINT (Bruker, 1998)'
_computing_data_collection 'SMART (Bruker, 1998)'
_computing_data_reduction 'SHELXTL (Bruker, 1999)'
_computing_molecular_graphics SHELXTL
_computing_publication_material SHELXTL
_computing_structure_refinement 'SHELXL97 (Sheldrick, 1997)'
_computing_structure_solution 'SHELXS97 (Sheldrick, 1997)'
_diffrn_ambient_temperature 298(2)
_diffrn_measured_fraction_theta_full 0.999
_diffrn_measured_fraction_theta_max 0.999
_diffrn_measurement_device_type 'Bruker SMART CCD area-detector'
_diffrn_measurement_method '\f and \w'
_diffrn_radiation_monochromator graphite
_diffrn_radiation_source 'fine-focus sealed tube'
_diffrn_radiation_type MoK\a
_diffrn_radiation_wavelength 0.71073
_diffrn_reflns_av_R_equivalents 0.052
_diffrn_reflns_av_sigmaI/netI 0.051
_diffrn_reflns_limit_h_max 12
_diffrn_reflns_limit_h_min -13
_diffrn_reflns_limit_k_max 8
_diffrn_reflns_limit_k_min -13
_diffrn_reflns_limit_l_max 13
_diffrn_reflns_limit_l_min -13
_diffrn_reflns_number 7286
_diffrn_reflns_theta_full 25.01
_diffrn_reflns_theta_max 25.01
_diffrn_reflns_theta_min 1.82
_diffrn_standards_number 0
_exptl_absorpt_coefficient_mu 2.700
_exptl_absorpt_correction_type none
_exptl_crystal_colour colourless
_exptl_crystal_density_diffrn 2.659
_exptl_crystal_density_method 'not measured'
_exptl_crystal_description block
_exptl_crystal_F_000 1074.0
_exptl_crystal_size_max 0.30
_exptl_crystal_size_mid 0.30
_exptl_crystal_size_min 0.30
_refine_diff_density_max 1.318
_refine_diff_density_min -0.916
_refine_ls_extinction_coef 0.0024(5)
_refine_ls_extinction_expression Fc^*^=kFc[1+0.001xFc^2^\l^3^/sin(2\q)]^-1/4^
_refine_ls_extinction_method 'SHELXTL (Bruker, 1999)'
_refine_ls_goodness_of_fit_ref 1.00
_refine_ls_hydrogen_treatment noref
_refine_ls_matrix_type full
_refine_ls_number_parameters 188
_refine_ls_number_reflns 2511
_refine_ls_number_restraints 0
_refine_ls_restrained_S_all 1.00
_refine_ls_R_factor_all 0.052
_refine_ls_R_factor_gt 0.042
_refine_ls_shift/su_max 0.000
_refine_ls_shift/su_mean 0.000
_refine_ls_structure_factor_coef Fsqd
_refine_ls_weighting_details 'calc w = 1/[\s^2^(Fo^2^)+(0.0856P)^2^+3.7922P] where P=(Fo^2^+2Fc^2^)/3'
_refine_ls_weighting_scheme calc
_refine_ls_wR_factor_gt 0.121
_refine_ls_wR_factor_ref 0.132
_reflns_number_gt 2041
_reflns_number_total 2511
_reflns_threshold_expression I>2\s(I)
_cod_data_source_file fi2011.cif
_cod_data_source_block I
_cod_original_sg_symbol_H-M 'P 21/c'
_cod_original_formula_sum 'H29 Al Mo6 O34'
_cod_database_code 2210989
_cod_database_fobs_code 2210989

loop_
_symmetry_equiv_pos_as_xyz
'x, y, z'
'-x, y+1/2, -z+1/2'
'-x, -y, -z'
'x, -y-1/2, z-1/2'

loop_
_atom_site_type_symbol
_atom_site_label
_atom_site_fract_x
_atom_site_fract_y
_atom_site_fract_z
_atom_site_U_iso_or_equiv
_atom_site_adp_type
_atom_site_calc_flag
_atom_site_refinement_flags
_atom_site_occupancy
Mo Mo1 0.16170(6) 0.23381(5) 0.42916(5) 0.0223(2) Uani d . 1
Mo Mo2 0.29763(5) -0.01586(6) 0.54656(5) 0.0238(2) Uani d . 1
Mo Mo3 0.13552(6) -0.24590(5) 0.62019(5) 0.0214(2) Uani d . 1
Al Al1 0.0000 0.0000 0.5000 0.0147(6) Uani d S 1
O O1 0.1200(4) -0.1101(4) 0.4680(3) 0.0173(9) Uani d . 1
O O2 0.1299(4) 0.0981(4) 0.5725(3) 0.0179(9) Uani d . 1
O O3 0.2439(4) -0.1147(4) 0.6654(4) 0.0264(11) Uani d . 1
O O4 0.2585(4) 0.0906(4) 0.4151(4) 0.0277(11) Uani d . 1
O O5 0.0068(4) 0.1010(4) 0.3686(4) 0.0194(10) Uani d . 1
O O6 0.0152(4) 0.3070(4) 0.4638(4) 0.0248(10) Uani d . 1
O O7 0.2572(5) 0.3214(5) 0.5220(4) 0.0363(13) Uani d . 1
O O8 0.3963(5) 0.0709(6) 0.6387(4) 0.0402(14) Uani d . 1
O O9 0.1606(5) 0.2940(5) 0.2947(5) 0.0387(13) Uani d . 1
O O10 0.1299(5) -0.3034(5) 0.7537(4) 0.0371(13) Uani d . 1
O O11 0.3805(5) -0.1190(5) 0.4861(5) 0.0411(14) Uani d . 1
O O12 0.2244(5) -0.3451(5) 0.5585(5) 0.0361(13) Uani d . 1
O O13 0.3240(4) 0.9610(4) 0.8850(3) 0.0245(10) Uani d D 1
O O14 0.3461(6) 0.0115(5) 0.2248(5) 0.0503(17) Uani d . 1
O O15 0.5005(7) 0.6433(10) 0.5925(9) 0.107(3) Uani d . 1
O O16 0.5084(9) 0.2974(9) 0.7036(10) 0.114(4) Uani d . 1
O O17 0.0119(10) 0.9554(6) 0.8499(5) 0.095(4) Uani d . 1

loop_
_atom_site_aniso_label
_atom_site_aniso_U_11
_atom_site_aniso_U_22
_atom_site_aniso_U_33
_atom_site_aniso_U_12
_atom_site_aniso_U_13
_atom_site_aniso_U_23
Mo1 0.0253(4) 0.0199(4) 0.0216(4) -0.0040(2) 0.0034(3) 0.0034(2)
Mo2 0.0185(4) 0.0270(4) 0.0254(4) 0.0002(2) 0.0021(3) 0.0024(2)
Mo3 0.0249(4) 0.0189(4) 0.0198(4) 0.0038(2) 0.0018(3) 0.0039(2)
Al1 0.0173(14) 0.0140(14) 0.0126(12) -0.0006(10) 0.0016(10) 0.0007(10)
O1 0.020(2) 0.015(2) 0.017(2) 0.0013(18) 0.0049(18) 0.0015(17)
O2 0.020(2) 0.015(2) 0.018(2) -0.0039(18) 0.0017(18) -0.0015(17)
O3 0.028(3) 0.025(3) 0.025(2) 0.002(2) -0.002(2) 0.002(2)
O4 0.027(3) 0.028(3) 0.030(3) -0.001(2) 0.009(2) 0.005(2)
O5 0.023(2) 0.018(2) 0.017(2) -0.0023(19) 0.0012(18) 0.0001(18)
O6 0.031(3) 0.017(2) 0.028(2) -0.001(2) 0.007(2) 0.000(2)
O7 0.035(3) 0.030(3) 0.042(3) -0.015(2) -0.001(2) -0.001(2)
O8 0.028(3) 0.050(4) 0.039(3) -0.013(3) -0.003(2) 0.001(3)
O9 0.042(3) 0.038(3) 0.037(3) -0.004(3) 0.008(3) 0.014(3)
O10 0.043(3) 0.039(3) 0.028(3) 0.001(3) 0.000(2) 0.011(2)
O11 0.038(3) 0.042(3) 0.046(3) 0.012(3) 0.015(3) 0.003(3)
O12 0.035(3) 0.031(3) 0.042(3) 0.010(2) 0.005(2) -0.001(2)
O13 0.025(2) 0.044(3) 0.0031(17) -0.009(2) -0.0012(17) -0.0049(18)
O14 0.075(5) 0.053(4) 0.030(3) -0.022(3) 0.031(3) -0.025(3)
O15 0.055(5) 0.132(10) 0.129(8) 0.008(5) 0.002(5) 0.024(6)
O16 0.104(7) 0.077(6) 0.143(9) -0.021(6) -0.034(6) -0.027(6)
O17 0.235(12) 0.028(4) 0.028(3) 0.003(5) 0.037(5) -0.001(3)

loop_
_atom_type_symbol
_atom_type_description
_atom_type_scat_dispersion_real
_atom_type_scat_dispersion_imag
_atom_type_scat_source
H H 0.0000 0.0000 'International Tables Vol C Tables 4.2.6.8 and 6.1.1.4'
O O 0.0106 0.0060 'International Tables Vol C Tables 4.2.6.8 and 6.1.1.4'
Mo Mo -1.6832 0.6857 'International Tables Vol C Tables 4.2.6.8 and 6.1.1.4'
Al Al 0.0645 0.0514 'International Tables Vol C Tables 4.2.6.8 and 6.1.1.4'

loop_
_geom_angle_atom_site_label_1
_geom_angle_atom_site_label_2
_geom_angle_atom_site_label_3
_geom_angle_site_symmetry_1
_geom_angle_site_symmetry_3
_geom_angle
O7 Mo1 O9 . . 106.5(3)
O7 Mo1 O4 . . 101.6(2)
O9 Mo1 O4 . . 98.7(2)
O7 Mo1 O6 . . 96.2(2)
O9 Mo1 O6 . . 99.1(2)
O4 Mo1 O6 . . 150.1(2)
O7 Mo1 O5 . . 158.0(2)
O9 Mo1 O5 . . 93.9(2)
O4 Mo1 O5 . . 82.88(19)
O6 Mo1 O5 . . 72.02(18)
O7 Mo1 O2 . . 93.0(2)
O9 Mo1 O2 . . 160.1(2)
O4 Mo1 O2 . . 72.61(17)
O6 Mo1 O2 . . 82.68(17)
O5 Mo1 O2 . . 67.61(15)
O11 Mo2 O8 . . 106.6(3)
O11 Mo2 O4 . . 97.8(2)
O8 Mo2 O4 . . 102.3(2)
O11 Mo2 O3 . . 101.0(2)
O8 Mo2 O3 . . 95.9(2)
O4 Mo2 O3 . . 148.8(2)
O11 Mo2 O1 . . 92.3(2)
O8 Mo2 O1 . . 159.3(2)
O4 Mo2 O1 . . 83.02(18)
O3 Mo2 O1 . . 71.63(17)
O11 Mo2 O2 . . 158.1(2)
O8 Mo2 O2 . . 94.7(2)
O4 Mo2 O2 . . 72.35(17)
O3 Mo2 O2 . . 81.13(17)
O1 Mo2 O2 . . 67.49(15)
O10 Mo3 O12 . . 105.6(3)
O10 Mo3 O3 . . 98.1(2)
O12 Mo3 O3 . . 101.5(2)
O10 Mo3 O6 . 3_556 100.3(2)
O12 Mo3 O6 . 3_556 95.4(2)
O3 Mo3 O6 . 3_556 150.7(2)
O10 Mo3 O5 . 3_556 94.0(2)
O12 Mo3 O5 . 3_556 158.7(2)
O3 Mo3 O5 . 3_556 83.64(19)
O6 Mo3 O5 3_556 3_556 72.45(18)
O10 Mo3 O1 . . 160.5(2)
O12 Mo3 O1 . . 93.2(2)
O3 Mo3 O1 . . 72.31(17)
O6 Mo3 O1 3_556 . 83.03(17)
O5 Mo3 O1 3_556 . 68.43(15)
O1 Al1 O1 . 3_556 180.0000(10)
O1 Al1 O2 . 3_556 94.53(19)
O1 Al1 O2 3_556 3_556 85.47(19)
O1 Al1 O2 . . 85.47(19)
O1 Al1 O2 3_556 . 94.53(19)
O2 Al1 O2 3_556 . 180.00(18)
O1 Al1 O5 . 3_556 85.29(18)
O1 Al1 O5 3_556 3_556 94.71(18)
O2 Al1 O5 3_556 3_556 84.60(18)
O2 Al1 O5 . 3_556 95.40(18)
O1 Al1 O5 . . 94.71(18)
O1 Al1 O5 3_556 . 85.29(18)
O2 Al1 O5 3_556 . 95.40(18)
O2 Al1 O5 . . 84.60(18)
O5 Al1 O5 3_556 . 180.0000(10)
Al1 O1 Mo3 . . 102.77(17)
Al1 O1 Mo2 . . 103.98(19)
Mo3 O1 Mo2 . . 91.50(15)
Al1 O2 Mo1 . . 103.63(18)
Al1 O2 Mo2 . . 103.05(18)
Mo1 O2 Mo2 . . 91.18(15)
Mo3 O3 Mo2 . . 118.8(2)
Mo2 O4 Mo1 . . 118.7(2)
Al1 O5 Mo3 . 3_556 103.48(18)
Al1 O5 Mo1 . . 104.16(18)
Mo3 O5 Mo1 3_556 . 93.07(17)
Mo1 O6 Mo3 . 3_556 117.4(2)

loop_
_geom_bond_atom_site_label_1
_geom_bond_atom_site_label_2
_geom_bond_site_symmetry_2
_geom_bond_distance
Mo1 O7 . 1.699(5)
Mo1 O9 . 1.709(5)
Mo1 O4 . 1.932(5)
Mo1 O6 . 1.942(5)
Mo1 O5 . 2.297(4)
Mo1 O2 . 2.315(4)
Mo2 O11 . 1.694(5)
Mo2 O8 . 1.709(5)
Mo2 O4 . 1.927(5)
Mo2 O3 . 1.940(5)
Mo2 O1 . 2.312(4)
Mo2 O2 . 2.331(4)
Mo3 O10 . 1.700(5)
Mo3 O12 . 1.717(5)
Mo3 O3 . 1.905(5)
Mo3 O6 3_556 1.943(5)
Mo3 O5 3_556 2.277(5)
Mo3 O1 . 2.307(4)
Al1 O1 . 1.897(4)
Al1 O1 3_556 1.897(4)
Al1 O2 3_556 1.904(4)
Al1 O2 . 1.904(4)
Al1 O5 3_556 1.909(4)
Al1 O5 . 1.909(4)
O5 Mo3 3_556 2.277(5)
O6 Mo3 3_556 1.943(5)
